data_4500493
loop_
_publ_author_name
'Marivel, S.'
'Arunachalam, M.'
'Ghosh, Pradyut'

_publ_section_title
;
 Binding of Polyatomic Anions with Protonated Ureido-pyridyl Ligands
;
_journal_issue 5
_journal_name_full 'Crystal Growth &amp; Design'
_journal_page_first 1642
_journal_paper_doi 10.1021/cg101595n
_journal_volume 11
_journal_year 2011
_chemical_formula_sum 'C13 H13 Cl N4 O7'
_chemical_formula_weight 372.72
_chemical_name_systematic
; 
 ? 
;
_space_group_IT_number 2
_symmetry_cell_setting triclinic
_symmetry_space_group_name_Hall '-P 1'
_symmetry_space_group_name_H-M 'P -1'
_atom_sites_solution_hydrogens geom
_atom_sites_solution_primary direct
_atom_sites_solution_secondary difmap
_audit_creation_method SHELXL-97
_cell_angle_alpha 113.51(1)
_cell_angle_beta 108.28(1)
_cell_angle_gamma 99.450(1)
_cell_formula_units_Z 2
_cell_length_a 8.586(5)
_cell_length_b 10.343(6)
_cell_length_c 10.905(1)
_cell_measurement_temperature 100(2)
_cell_volume 795.3(7)
_computing_cell_refinement 'Bruker SMART'
_computing_data_collection 'Bruker SMART'
_computing_data_reduction 'Bruker SAINT'
_computing_molecular_graphics PLATON
_computing_publication_material 'MERCURY 2.2'
_computing_structure_refinement 'SHELXL-97 (Sheldrick, 1997)'
_computing_structure_solution 'SHELXS-97 (Sheldrick, 1990)'
_diffrn_ambient_temperature 100(2)
_diffrn_measured_fraction_theta_full 0.944
_diffrn_measured_fraction_theta_max 0.944
_diffrn_radiation_monochromator graphite
_diffrn_radiation_source 'fine-focus sealed tube'
_diffrn_radiation_type MoK\a
_diffrn_radiation_wavelength 0.71073
_diffrn_reflns_av_R_equivalents 0.0194
_diffrn_reflns_av_sigmaI/netI 0.0443
_diffrn_reflns_limit_h_max 9
_diffrn_reflns_limit_h_min -9
_diffrn_reflns_limit_k_max 11
_diffrn_reflns_limit_k_min -9
_diffrn_reflns_limit_l_max 8
_diffrn_reflns_limit_l_min -11
_diffrn_reflns_number 3063
_diffrn_reflns_theta_full 22.50
_diffrn_reflns_theta_max 22.50
_diffrn_reflns_theta_min 2.24
_exptl_absorpt_coefficient_mu 0.287
_exptl_absorpt_correction_T_max 0.9914
_exptl_absorpt_correction_T_min 0.9582
_exptl_absorpt_correction_type multi-scan
_exptl_absorpt_process_details SADABS
_exptl_crystal_colour YELLOW
_exptl_crystal_density_diffrn 1.556
_exptl_crystal_density_method 'not measured'
_exptl_crystal_description NEEDLE
_exptl_crystal_F_000 384
_exptl_crystal_size_max 0.15
_exptl_crystal_size_mid 0.06
_exptl_crystal_size_min 0.03
_refine_diff_density_max 0.286
_refine_diff_density_min -0.364
_refine_diff_density_rms 0.067
_refine_ls_extinction_method none
_refine_ls_goodness_of_fit_ref 1.140
_refine_ls_hydrogen_treatment mixed
_refine_ls_matrix_type full
_refine_ls_number_parameters 278
_refine_ls_number_reflns 1969
_refine_ls_number_restraints 0
_refine_ls_restrained_S_all 1.140
_refine_ls_R_factor_all 0.0679
_refine_ls_R_factor_gt 0.0511
_refine_ls_shift/su_max 0.000
_refine_ls_shift/su_mean 0.000
_refine_ls_structure_factor_coef Fsqd
_refine_ls_weighting_details 'calc w=1/[\s^2^(Fo^2^)+(0.1000P)^2^+0.3006P] where P=(Fo^2^+2Fc^2^)/3'
_refine_ls_weighting_scheme calc
_refine_ls_wR_factor_gt 0.1409
_refine_ls_wR_factor_ref 0.1764
_reflns_number_gt 1515
_reflns_number_total 1969
_reflns_threshold_expression >2sigma(I)
_cod_data_source_file cg101595n_si_002.cif
_cod_data_source_block Complex2
_cod_depositor_comments
;
The following automatic conversions were performed:

'_symmetry_cell_setting' value 'Triclinic' changed to 'triclinic'
according to /home/saulius/struct/CIF-dictionaries/cif_core.dic
dictionary named 'cif_core.dic' version 2.4.1 from
2010-06-29.

'_exptl_absorpt_correction_type' value 'MULTI-SCAN'
changed to 'multi-scan' according to
/home/saulius/struct/CIF-dictionaries/cif_core.dic dictionary named
'cif_core.dic' version 2.4.1 from 2010-06-29.

Automatic conversion script
Id: cif_fix_values 1715 2011-07-08 13:25:40Z adriana 
;
_cod_original_cell_volume 795.3(10)
_cod_original_sg_symbol_H-M P-1
_cod_database_code 4500493

loop_
_symmetry_equiv_pos_as_xyz
'x, y, z'
'-x, -y, -z'

loop_
_atom_site_label
_atom_site_type_symbol
_atom_site_fract_x
_atom_site_fract_y
_atom_site_fract_z
_atom_site_U_iso_or_equiv
_atom_site_adp_type
_atom_site_occupancy
_atom_site_symmetry_multiplicity
_atom_site_calc_flag
O1 O 0.7381(5) 0.6138(4) 1.4658(4) 0.0679(10) Uani 1 1 d
O2 O 0.7974(5) 0.7794(4) 1.4002(4) 0.0816(13) Uani 1 1 d
O3 O 0.0483(4) 0.4958(3) 0.7618(3) 0.0508(9) Uani 1 1 d
N1 N -0.1160(6) 0.2378(6) 0.2516(5) 0.0572(12) Uani 1 1 d
H11 H -0.084(7) 0.295(6) 0.224(6) 0.066(18) Uiso 1 1 d
N2 N -0.1810(5) 0.2951(5) 0.6783(4) 0.0463(11) Uani 1 1 d
H21 H -0.222(5) 0.229(4) 0.685(4) 0.021(11) Uiso 1 1 d
N3 N 0.0564(5) 0.3632(4) 0.8879(4) 0.0435(10) Uani 1 1 d
H31 H 0.003(6) 0.289(5) 0.887(5) 0.044(13) Uiso 1 1 d
N4 N 0.7001(5) 0.6655(4) 1.3810(4) 0.0544(11) Uani 1 1 d
C1 C -0.1013(7) 0.1022(6) 0.2110(6) 0.0559(14) Uani 1 1 d
H1 H -0.073(6) 0.069(5) 0.135(5) 0.049(14) Uiso 1 1 d
C2 C -0.1415(7) 0.0251(6) 0.2773(5) 0.0554(14) Uani 1 1 d
H2 H -0.137(6) -0.065(6) 0.255(5) 0.061(16) Uiso 1 1 d
C3 C -0.1987(6) 0.0866(5) 0.3849(5) 0.0486(13) Uani 1 1 d
H3 H -0.222(5) 0.032(4) 0.424(4) 0.028(10) Uiso 1 1 d
C4 C -0.2142(5) 0.2277(5) 0.4264(4) 0.0366(11) Uani 1 1 d
C5 C -0.1703(6) 0.3015(6) 0.3567(5) 0.0485(13) Uani 1 1 d
H5 H -0.177(6) 0.392(5) 0.375(5) 0.047(13) Uiso 1 1 d
C6 C -0.2763(7) 0.2994(6) 0.5451(5) 0.0469(12) Uani 1 1 d
H6A H -0.389(7) 0.245(5) 0.515(5) 0.053(14) Uiso 1 1 d
H6B H -0.256(5) 0.410(5) 0.571(4) 0.040(11) Uiso 1 1 d
C7 C -0.0222(6) 0.3920(5) 0.7751(4) 0.0400(11) Uani 1 1 d
C8 C 0.2184(5) 0.4427(4) 1.0074(4) 0.0378(11) Uani 1 1 d
C9 C 0.2742(6) 0.3798(5) 1.0988(5) 0.0460(12) Uani 1 1 d
H9 H 0.213(6) 0.291(5) 1.077(5) 0.053(13) Uiso 1 1 d
C10 C 0.4295(6) 0.4518(5) 1.2208(5) 0.0470(12) Uani 1 1 d
H10 H 0.466(6) 0.410(5) 1.279(5) 0.055(14) Uiso 1 1 d
C11 C 0.5347(5) 0.5867(4) 1.2514(4) 0.0402(11) Uani 1 1 d
C12 C 0.4843(6) 0.6507(5) 1.1619(5) 0.0452(12) Uani 1 1 d
H12 H 0.552(6) 0.754(5) 1.182(4) 0.052(12) Uiso 1 1 d
C13 C 0.3277(6) 0.5785(5) 1.0402(5) 0.0398(11) Uani 1 1 d
H13 H 0.296(5) 0.622(4) 0.984(4) 0.042(12) Uiso 1 1 d
Cl1 Cl 0.30243(15) 0.98789(13) 0.18408(13) 0.0549(5) Uani 1 1 d
O4 O 0.3647(5) 0.9696(4) 0.3115(4) 0.0908(14) Uani 1 1 d
O5 O 0.1271(4) 0.8859(4) 0.0885(4) 0.0671(11) Uani 1 1 d
O6 O 0.4096(6) 0.9491(6) 0.1074(5) 0.1058(15) Uani 1 1 d
O7 O 0.3061(6) 1.1344(4) 0.2220(5) 0.0996(15) Uani 1 1 d

loop_
_atom_site_aniso_label
_atom_site_aniso_U_11
_atom_site_aniso_U_22
_atom_site_aniso_U_33
_atom_site_aniso_U_23
_atom_site_aniso_U_13
_atom_site_aniso_U_12
O1 0.067(2) 0.056(2) 0.064(2) 0.0308(19) 0.0054(18) 0.0191(18)
O2 0.056(2) 0.054(2) 0.104(3) 0.042(2) 0.000(2) 0.0034(19)
O3 0.058(2) 0.0458(19) 0.0530(19) 0.0324(16) 0.0202(16) 0.0111(16)
N1 0.068(3) 0.069(3) 0.058(3) 0.046(3) 0.031(2) 0.025(2)
N2 0.051(3) 0.042(2) 0.045(2) 0.026(2) 0.016(2) 0.006(2)
N3 0.051(2) 0.035(2) 0.044(2) 0.0262(18) 0.0140(19) 0.0035(19)
N4 0.051(3) 0.043(2) 0.065(3) 0.026(2) 0.016(2) 0.022(2)
C1 0.062(3) 0.068(4) 0.043(3) 0.029(3) 0.022(3) 0.025(3)
C2 0.069(3) 0.044(3) 0.053(3) 0.024(3) 0.027(3) 0.018(3)
C3 0.056(3) 0.043(3) 0.053(3) 0.032(3) 0.021(2) 0.012(2)
C4 0.032(2) 0.040(3) 0.033(2) 0.0201(19) 0.0074(18) 0.0087(19)
C5 0.054(3) 0.044(3) 0.048(3) 0.028(3) 0.017(2) 0.015(2)
C6 0.047(3) 0.053(3) 0.042(3) 0.025(2) 0.017(2) 0.016(3)
C7 0.051(3) 0.035(2) 0.040(2) 0.021(2) 0.023(2) 0.014(2)
C8 0.042(3) 0.038(2) 0.041(2) 0.021(2) 0.022(2) 0.016(2)
C9 0.050(3) 0.033(3) 0.052(3) 0.025(2) 0.016(2) 0.007(2)
C10 0.051(3) 0.043(3) 0.053(3) 0.029(2) 0.019(2) 0.021(2)
C11 0.040(2) 0.034(2) 0.047(2) 0.016(2) 0.019(2) 0.018(2)
C12 0.046(3) 0.036(3) 0.056(3) 0.023(2) 0.023(2) 0.013(2)
C13 0.049(3) 0.034(3) 0.048(3) 0.024(2) 0.025(2) 0.021(2)
Cl1 0.0510(8) 0.0492(8) 0.0628(8) 0.0369(6) 0.0141(6) 0.0061(6)
O4 0.100(3) 0.077(3) 0.071(2) 0.053(2) 0.003(2) -0.005(2)
O5 0.051(2) 0.065(2) 0.076(2) 0.0422(19) 0.0117(18) 0.0015(17)
O6 0.072(3) 0.148(4) 0.111(3) 0.067(3) 0.052(3) 0.029(3)
O7 0.111(3) 0.047(2) 0.133(4) 0.054(2) 0.031(3) 0.018(2)

loop_
_atom_type_symbol
_atom_type_description
_atom_type_scat_dispersion_real
_atom_type_scat_dispersion_imag
_atom_type_scat_source
C C 0.0033 0.0016 'International Tables Vol C Tables 4.2.6.8 and 6.1.1.4'
H H 0.0000 0.0000 'International Tables Vol C Tables 4.2.6.8 and 6.1.1.4'
N N 0.0061 0.0033 'International Tables Vol C Tables 4.2.6.8 and 6.1.1.4'
O O 0.0106 0.0060 'International Tables Vol C Tables 4.2.6.8 and 6.1.1.4'
Cl Cl 0.1484 0.1585 'International Tables Vol C Tables 4.2.6.8 and 6.1.1.4'

loop_
_geom_angle_atom_site_label_1
_geom_angle_atom_site_label_2
_geom_angle_atom_site_label_3
_geom_angle
C1 N1 C5 122.6(5)
C7 N2 C6 122.0(4)
C7 N3 C8 129.2(4)
O2 N4 O1 122.4(4)
O2 N4 C11 118.9(4)
O1 N4 C11 118.7(4)
N1 C1 C2 119.4(6)
C1 C2 C3 119.5(6)
C2 C3 C4 120.8(5)
C5 C4 C3 117.3(5)
C5 C4 C6 120.4(4)
C3 C4 C6 122.3(4)
N1 C5 C4 120.4(5)
N2 C6 C4 111.7(4)
O3 C7 N2 122.3(4)
O3 C7 N3 123.2(4)
N2 C7 N3 114.4(4)
C13 C8 N3 124.3(4)
C13 C8 C9 118.5(4)
N3 C8 C9 117.2(4)
C10 C9 C8 121.3(4)
C9 C10 C11 119.0(4)
C10 C11 C12 121.1(4)
C10 C11 N4 119.9(4)
C12 C11 N4 119.0(4)
C13 C12 C11 119.7(4)
C12 C13 C8 120.4(4)
O7 Cl1 O4 111.2(3)
O7 Cl1 O6 110.3(3)
O4 Cl1 O6 108.1(3)
O7 Cl1 O5 110.0(2)
O4 Cl1 O5 109.1(2)
O6 Cl1 O5 108.2(3)

loop_
_geom_bond_atom_site_label_1
_geom_bond_atom_site_label_2
_geom_bond_distance
O1 N4 1.229(5)
O2 N4 1.225(5)
O3 C7 1.227(5)
N1 C1 1.333(7)
N1 C5 1.341(7)
N2 C7 1.335(6)
N2 C6 1.448(6)
N3 C7 1.376(5)
N3 C8 1.394(5)
N4 C11 1.456(6)
C1 C2 1.343(7)
C2 C3 1.374(7)
C3 C4 1.388(6)
C4 C5 1.360(6)
C4 C6 1.519(6)
C8 C13 1.392(6)
C8 C9 1.403(6)
C9 C10 1.368(6)
C10 C11 1.379(6)
C11 C12 1.386(6)
C12 C13 1.374(6)
Cl1 O7 1.395(4)
Cl1 O4 1.424(4)
Cl1 O6 1.429(4)
Cl1 O5 1.443(3)
